data_2227378
loop_
_publ_author_name
'Raza, Abdul Rauf'
'Nisar, Bushra'
'Tahir, M. Nawaz'

_publ_section_title
;
 2-Hydroxy-<i>N</i>-(3-nitrophenyl)benzamide
;
_journal_coeditor_code DN2595
_journal_issue 9
_journal_name_full 'Acta Crystallographica Section E'
_journal_page_first o2435
_journal_paper_doi 10.1107/S1600536810031910
_journal_volume 66
_journal_year 2010
_chemical_formula_iupac 'C13 H10 N2 O4'
_chemical_formula_moiety 'C13 H10 N2 O4'
_chemical_formula_sum 'C13 H10 N2 O4'
_chemical_formula_weight 258.23
_chemical_name_systematic
;
2-Hydroxy-<i>N</i>-(3-nitrophenyl)benzamide
;
_space_group_IT_number 14
_symmetry_cell_setting monoclinic
_symmetry_space_group_name_Hall '-P 2ybc'
_symmetry_space_group_name_H-M 'P 1 21/c 1'
_atom_sites_solution_hydrogens geom
_atom_sites_solution_primary direct
_atom_sites_solution_secondary difmap
_audit_creation_method SHELXL-97
_cell_angle_alpha 90
_cell_angle_beta 90.8600(10)
_cell_angle_gamma 90
_cell_formula_units_Z 4
_cell_length_a 7.8385(2)
_cell_length_b 11.9531(3)
_cell_length_c 12.3550(3)
_cell_measurement_reflns_used 931
_cell_measurement_temperature 296(2)
_cell_measurement_theta_max 26.00
_cell_measurement_theta_min 2.84
_cell_volume 1157.46(5)
_computing_cell_refinement 'SAINT (Bruker, 2009)'
_computing_data_collection 'APEX2 (Bruker, 2009)'
_computing_data_reduction 'SAINT (Bruker, 2009)'
_computing_molecular_graphics 'ORTEP-3 for Windows (Farrugia, 1997) and PLATON (Spek, 2009)'
_computing_publication_material
;
WinGX (Farrugia, 1999) and PLATON (Spek, 2009)
;
_computing_structure_refinement 'SHELXL97 (Sheldrick, 2008)'
_computing_structure_solution 'SHELXS97 (Sheldrick, 2008)'
_diffrn_ambient_temperature 296(2)
_diffrn_detector_area_resol_mean 7.5
_diffrn_measured_fraction_theta_full 0.999
_diffrn_measured_fraction_theta_max 0.999
_diffrn_measurement_device_type 'Bruker Kappa APEXII CCD'
_diffrn_measurement_method \w
_diffrn_radiation_monochromator graphite
_diffrn_radiation_source 'fine-focus sealed tube'
_diffrn_radiation_type MoK\a
_diffrn_radiation_wavelength 0.71073
_diffrn_reflns_av_R_equivalents 0.0225
_diffrn_reflns_av_sigmaI/netI 0.0220
_diffrn_reflns_limit_h_max 8
_diffrn_reflns_limit_h_min -10
_diffrn_reflns_limit_k_max 15
_diffrn_reflns_limit_k_min -15
_diffrn_reflns_limit_l_max 15
_diffrn_reflns_limit_l_min -16
_diffrn_reflns_number 4381
_diffrn_reflns_theta_full 28.30
_diffrn_reflns_theta_max 28.30
_diffrn_reflns_theta_min 2.37
_diffrn_standards_number 0
_exptl_absorpt_coefficient_mu 0.112
_exptl_absorpt_correction_T_max 0.988
_exptl_absorpt_correction_T_min 0.979
_exptl_absorpt_correction_type multi-scan
_exptl_absorpt_process_details '(SADABS; Bruker, 2009)'
_exptl_crystal_colour orange
_exptl_crystal_density_diffrn 1.482
_exptl_crystal_density_method 'not measured'
_exptl_crystal_description prisms
_exptl_crystal_F_000 536
_exptl_crystal_size_max 0.28
_exptl_crystal_size_mid 0.22
_exptl_crystal_size_min 0.20
_refine_diff_density_max 0.258
_refine_diff_density_min -0.194
_refine_ls_goodness_of_fit_ref 1.031
_refine_ls_hydrogen_treatment constr
_refine_ls_matrix_type full
_refine_ls_number_parameters 173
_refine_ls_number_reflns 2874
_refine_ls_number_restraints 0
_refine_ls_restrained_S_all 1.031
_refine_ls_R_factor_all 0.0540
_refine_ls_R_factor_gt 0.0405
_refine_ls_shift/su_max 0.000
_refine_ls_shift/su_mean 0.000
_refine_ls_structure_factor_coef Fsqd
_refine_ls_weighting_details 'calc w=1/[\s^2^(Fo^2^)+(0.0525P)^2^+0.2825P] where P=(Fo^2^+2Fc^2^)/3'
_refine_ls_weighting_scheme calc
_refine_ls_wR_factor_gt 0.1053
_refine_ls_wR_factor_ref 0.1152
_reflns_number_gt 2254
_reflns_number_total 2874
_reflns_threshold_expression I>2\s(I)
_cod_data_source_file dn2595.cif
_cod_data_source_block I
_cod_original_sg_symbol_H-M 'P 21/c'
_cod_database_code 2227378
_cod_database_fobs_code 2227378

loop_
_symmetry_equiv_pos_site_id
_symmetry_equiv_pos_as_xyz
1 x,y,z
2 -x,1/2+y,1/2-z
3 -x,-y,-z
4 x,1/2-y,1/2+z

loop_
_atom_site_aniso_label
_atom_site_aniso_U_11
_atom_site_aniso_U_22
_atom_site_aniso_U_33
_atom_site_aniso_U_12
_atom_site_aniso_U_13
_atom_site_aniso_U_23
O1 0.0605(7) 0.0384(6) 0.0814(8) -0.0136(5) 0.0186(6) -0.0046(5)
O2 0.0610(8) 0.0748(9) 0.1249(13) -0.0213(7) 0.0524(8) -0.0141(8)
O3 0.0429(5) 0.0216(4) 0.0950(8) 0.0011(4) 0.0234(5) 0.0044(5)
O4 0.0406(5) 0.0258(4) 0.0646(6) -0.0064(4) 0.0155(4) -0.0098(4)
N1 0.0381(6) 0.0205(5) 0.0636(8) -0.0002(4) 0.0166(5) 0.0025(5)
N2 0.0407(6) 0.0484(7) 0.0546(7) -0.0111(5) 0.0106(5) -0.0035(6)
C1 0.0324(6) 0.0275(6) 0.0421(7) 0.0017(4) 0.0040(5) 0.0012(5)
C2 0.0326(6) 0.0278(6) 0.0459(7) 0.0016(5) 0.0043(5) -0.0017(5)
C3 0.0321(6) 0.0364(7) 0.0399(7) -0.0026(5) 0.0014(5) -0.0004(5)
C4 0.0359(7) 0.0490(8) 0.0443(7) 0.0064(6) 0.0078(5) -0.0028(6)
C5 0.0491(8) 0.0358(7) 0.0489(8) 0.0123(6) 0.0063(6) -0.0053(6)
C6 0.0451(7) 0.0273(6) 0.0471(7) 0.0035(5) 0.0053(6) -0.0010(5)
C7 0.0321(6) 0.0239(6) 0.0456(7) 0.0005(4) 0.0046(5) 0.0016(5)
C8 0.0329(6) 0.0250(6) 0.0398(6) 0.0002(4) 0.0035(5) 0.0019(5)
C9 0.0340(6) 0.0259(6) 0.0405(6) 0.0007(5) 0.0038(5) -0.0007(5)
C10 0.0382(7) 0.0316(6) 0.0564(8) -0.0060(5) 0.0102(6) 0.0003(6)
C11 0.0417(7) 0.0442(8) 0.0603(9) 0.0001(6) 0.0209(7) 0.0005(7)
C12 0.0483(8) 0.0367(7) 0.0520(8) 0.0073(6) 0.0154(6) -0.0040(6)
C13 0.0421(7) 0.0272(6) 0.0472(7) 0.0012(5) 0.0058(6) -0.0015(5)

loop_
_atom_site_type_symbol
_atom_site_label
_atom_site_fract_x
_atom_site_fract_y
_atom_site_fract_z
_atom_site_U_iso_or_equiv
_atom_site_thermal_displace_type
_atom_site_calc_flag
_atom_site_refinement_flags
_atom_site_occupancy
O O1 0.67761(15) 0.72384(9) 0.11659(11) 0.0599(4) Uani . . 1.000
O O2 0.87762(16) 0.63301(11) 0.04018(13) 0.0864(6) Uani . . 1.000
O O3 0.19790(13) 0.61776(7) 0.25603(10) 0.0529(3) Uani . . 1.000
O O4 -0.01040(12) 0.30182(7) 0.25612(9) 0.0435(3) Uani . . 1.000
N N1 0.25743(14) 0.43458(8) 0.23703(10) 0.0406(4) Uani . . 1.000
N N2 0.74358(15) 0.63616(11) 0.08799(10) 0.0478(4) Uani . . 1.000
C C1 0.41415(16) 0.43895(10) 0.18388(11) 0.0340(4) Uani . . 1.000
C C2 0.50276(16) 0.53731(10) 0.16487(11) 0.0354(4) Uani . . 1.000
C C3 0.65510(16) 0.53059(11) 0.11058(11) 0.0361(4) Uani . . 1.000
C C4 0.72509(18) 0.43172(12) 0.07522(12) 0.0430(4) Uani . . 1.000
C C5 0.63600(18) 0.33434(12) 0.09615(12) 0.0445(4) Uani . . 1.000
C C6 0.48277(18) 0.33755(11) 0.14922(11) 0.0398(4) Uani . . 1.000
C C7 0.15642(15) 0.51916(9) 0.26848(11) 0.0338(4) Uani . . 1.000
C C8 -0.00575(15) 0.48872(10) 0.32268(10) 0.0325(3) Uani . . 1.000
C C9 -0.08272(16) 0.38269(10) 0.31694(10) 0.0334(3) Uani . . 1.000
C C10 -0.23250(17) 0.36262(11) 0.37214(12) 0.0420(4) Uani . . 1.000
C C11 -0.30562(19) 0.44557(12) 0.43280(13) 0.0485(5) Uani . . 1.000
C C12 -0.23231(19) 0.55075(12) 0.43935(12) 0.0455(4) Uani . . 1.000
C C13 -0.08404(17) 0.57126(11) 0.38488(11) 0.0388(4) Uani . . 1.000
H H1 0.22076 0.36854 0.25156 0.0487 Uiso . . 1.000
H H2 0.46071 0.60586 0.18806 0.0424 Uiso . . 1.000
H H4 0.82802 0.43043 0.03876 0.0516 Uiso . . 1.000
H H4A -0.06998 0.24546 0.25731 0.0652 Uiso . . 1.000
H H5 0.68008 0.26593 0.07413 0.0534 Uiso . . 1.000
H H6 0.42427 0.27130 0.16212 0.0477 Uiso . . 1.000
H H10 -0.28373 0.29254 0.36804 0.0504 Uiso . . 1.000
H H11 -0.40553 0.43091 0.46989 0.0582 Uiso . . 1.000
H H12 -0.28277 0.60681 0.48010 0.0546 Uiso . . 1.000
H H13 -0.03449 0.64182 0.38951 0.0465 Uiso . . 1.000

loop_
_atom_type_symbol
_atom_type_description
_atom_type_scat_dispersion_real
_atom_type_scat_dispersion_imag
_atom_type_scat_source
C C 0.0033 0.0016 'International Tables Vol C Tables 4.2.6.8 and 6.1.1.4'
H H 0.0000 0.0000 'International Tables Vol C Tables 4.2.6.8 and 6.1.1.4'
N N 0.0061 0.0033 'International Tables Vol C Tables 4.2.6.8 and 6.1.1.4'
O O 0.0106 0.0060 'International Tables Vol C Tables 4.2.6.8 and 6.1.1.4'

loop_
_geom_angle_atom_site_label_1
_geom_angle_atom_site_label_2
_geom_angle_atom_site_label_3
_geom_angle_site_symmetry_1
_geom_angle_site_symmetry_2
_geom_angle_site_symmetry_3
_geom_angle
_geom_angle_publ_flag
C9 O4 H4A . . . 109.00 no
C1 N1 C7 . . . 129.11(10) no
O1 N2 O2 . . . 122.69(13) no
O2 N2 C3 . . . 118.72(13) no
O1 N2 C3 . . . 118.58(12) no
C7 N1 H1 . . . 115.00 no
C1 N1 H1 . . . 115.00 no
N1 C1 C2 . . . 123.71(11) no
N1 C1 C6 . . . 117.10(11) no
C2 C1 C6 . . . 119.19(12) no
C1 C2 C3 . . . 118.15(11) no
N2 C3 C2 . . . 117.17(11) no
N2 C3 C4 . . . 119.05(12) no
C2 C3 C4 . . . 123.76(12) no
C3 C4 C5 . . . 117.27(13) no
C4 C5 C6 . . . 120.77(13) no
C1 C6 C5 . . . 120.86(12) no
N1 C7 C8 . . . 117.13(10) no
O3 C7 C8 . . . 121.17(11) no
O3 C7 N1 . . . 121.67(11) no
C7 C8 C9 . . . 124.47(11) no
C7 C8 C13 . . . 117.32(11) no
C9 C8 C13 . . . 118.20(11) no
C8 C9 C10 . . . 119.81(11) no
O4 C9 C8 . . . 119.27(11) no
O4 C9 C10 . . . 120.92(11) no
C9 C10 C11 . . . 120.43(12) no
C10 C11 C12 . . . 120.75(14) no
C11 C12 C13 . . . 119.14(13) no
C8 C13 C12 . . . 121.66(12) no
C1 C2 H2 . . . 121.00 no
C3 C2 H2 . . . 121.00 no
C3 C4 H4 . . . 121.00 no
C5 C4 H4 . . . 121.00 no
C4 C5 H5 . . . 120.00 no
C6 C5 H5 . . . 120.00 no
C1 C6 H6 . . . 120.00 no
C5 C6 H6 . . . 120.00 no
C9 C10 H10 . . . 120.00 no
C11 C10 H10 . . . 120.00 no
C10 C11 H11 . . . 120.00 no
C12 C11 H11 . . . 120.00 no
C11 C12 H12 . . . 120.00 no
C13 C12 H12 . . . 120.00 no
C8 C13 H13 . . . 119.00 no
C12 C13 H13 . . . 119.00 no

loop_
_geom_bond_atom_site_label_1
_geom_bond_atom_site_label_2
_geom_bond_site_symmetry_1
_geom_bond_site_symmetry_2
_geom_bond_distance
_geom_bond_publ_flag
O1 N2 . . 1.2232(17) no
O2 N2 . . 1.2136(18) no
O3 C7 . . 1.2329(14) no
O4 C9 . . 1.3540(15) no
O4 H4A . . 0.8200 no
N1 C1 . . 1.4026(17) no
N1 C7 . . 1.3451(15) no
N2 C3 . . 1.4687(18) no
N1 H1 . . 0.8600 no
C1 C6 . . 1.3959(18) no
C1 C2 . . 1.3874(17) no
C2 C3 . . 1.3807(18) no
C3 C4 . . 1.3768(19) no
C4 C5 . . 1.384(2) no
C5 C6 . . 1.378(2) no
C7 C8 . . 1.4907(17) no
C8 C13 . . 1.3981(18) no
C8 C9 . . 1.4050(17) no
C9 C10 . . 1.3875(19) no
C10 C11 . . 1.373(2) no
C11 C12 . . 1.384(2) no
C12 C13 . . 1.374(2) no
C2 H2 . . 0.9300 no
C4 H4 . . 0.9300 no
C5 H5 . . 0.9300 no
C6 H6 . . 0.9300 no
C10 H10 . . 0.9300 no
C11 H11 . . 0.9300 no
C12 H12 . . 0.9300 no
C13 H13 . . 0.9300 no

loop_
_geom_contact_atom_site_label_1
_geom_contact_atom_site_label_2
_geom_contact_distance
_geom_contact_site_symmetry_1
_geom_contact_site_symmetry_2
_geom_contact_publ_flag
O1 O4 3.1660(16) . 2_655 no
O1 N1 3.1381(16) . 2_655 no
O3 C10 3.3407(17) . 2_555 no
O3 C9 3.4105(15) . 2_555 no
O3 O4 2.6488(13) . 2_555 no
O3 C5 3.4148(18) . 2_655 no
O3 C2 2.8257(16) . . no
O4 N1 2.6450(14) . . no
O4 O1 3.1660(16) . 2_645 no
O4 C13 3.3491(16) . 2_545 no
O4 O3 2.6488(13) . 2_545 no
O4 C4 3.4009(18) . 1_455 no
O4 C5 3.4022(18) . 1_455 no
O1 H12 2.6600 . 4_664 no
O1 H2 2.3900 . . no
O1 H1 2.5000 . 2_655 no
O1 H6 2.9200 . 2_655 no
O2 H4 2.4500 . . no
O2 H4 2.6300 . 3_765 no
O3 H13 2.4900 . . no
O3 H10 2.6800 . 2_555 no
O3 H2 2.2400 . . no
O3 H4A 1.8300 . 2_555 no
O3 H5 2.9000 . 2_655 no
O4 H1 1.9800 . . no
O4 H13 2.6500 . 2_545 no
N1 O4 2.6450(14) . . no
N1 O1 3.1381(16) . 2_645 no
N2 C6 3.4176(18) . 3_665 no
C2 O3 2.8257(16) . . no
C2 C4 3.459(2) . 3_665 no
C4 O4 3.4009(18) . 1_655 no
C4 C9 3.3759(19) . 1_655 no
C4 C2 3.459(2) . 3_665 no
C5 O4 3.4022(18) . 1_655 no
C5 C9 3.5293(19) . 1_655 no
C5 C10 3.564(2) . 1_655 no
C5 O3 3.4148(18) . 2_645 no
C6 C10 3.532(2) . 1_655 no
C6 N2 3.4176(18) . 3_665 no
C8 C12 3.4906(19) . 3_566 no
C9 C4 3.3759(19) . 1_455 no
C9 C5 3.5293(19) . 1_455 no
C9 O3 3.4105(15) . 2_545 no
C10 C6 3.532(2) . 1_455 no
C10 C5 3.564(2) . 1_455 no
C10 O3 3.3407(17) . 2_545 no
C12 C13 3.582(2) . 3_566 no
C12 C8 3.4906(19) . 3_566 no
C13 C13 3.5521(19) . 3_566 no
C13 O4 3.3491(16) . 2_555 no
C13 C12 3.582(2) . 3_566 no
C7 H4A 2.8100 . 2_555 no
C7 H2 2.8000 . . no
C9 H1 2.5300 . . no
C10 H5 3.0200 . 4_455 no
C11 H11 2.9700 . 3_466 no
C11 H5 3.0800 . 4_455 no
C12 H11 3.0800 . 3_466 no
C13 H4A 2.9900 . 2_555 no
H1 O4 1.9800 . . no
H1 C9 2.5300 . . no
H1 H6 2.2700 . . no
H1 O1 2.5000 . 2_645 no
H2 O1 2.3900 . . no
H2 O3 2.2400 . . no
H2 C7 2.8000 . . no
H4 O2 2.4500 . . no
H4 O2 2.6300 . 3_765 no
H4A H10 2.2500 . . no
H4A O3 1.8300 . 2_545 no
H4A C7 2.8100 . 2_545 no
H4A C13 2.9900 . 2_545 no
H4A H13 2.3500 . 2_545 no
H5 O3 2.9000 . 2_645 no
H5 C10 3.0200 . 4_654 no
H5 C11 3.0800 . 4_654 no
H6 H1 2.2700 . . no
H6 O1 2.9200 . 2_645 no
H10 H4A 2.2500 . . no
H10 O3 2.6800 . 2_545 no
H11 C11 2.9700 . 3_466 no
H11 C12 3.0800 . 3_466 no
H11 H11 2.3500 . 3_466 no
H11 H12 2.5700 . 3_466 no
H12 H11 2.5700 . 3_466 no
H12 O1 2.6600 . 4_465 no
H13 O3 2.4900 . . no
H13 O4 2.6500 . 2_555 no
H13 H4A 2.3500 . 2_555 no

loop_
_geom_hbond_atom_site_label_D
_geom_hbond_atom_site_label_H
_geom_hbond_atom_site_label_A
_geom_hbond_site_symmetry_A
_geom_hbond_distance_DH
_geom_hbond_distance_HA
_geom_hbond_distance_DA
_geom_hbond_angle_DHA
_geom_hbond_publ_flag
N1 H1 O4 . 0.86 1.98 2.6450(14) 133 yes
N1 H1 O1 2_645 0.86 2.50 3.1381(16) 132 yes
O4 H4A O3 2_545 0.82 1.83 2.6488(13) 174 yes

loop_
_geom_torsion_atom_site_label_1
_geom_torsion_atom_site_label_2
_geom_torsion_atom_site_label_3
_geom_torsion_atom_site_label_4
_geom_torsion_site_symmetry_1
_geom_torsion_site_symmetry_2
_geom_torsion_site_symmetry_3
_geom_torsion_site_symmetry_4
_geom_torsion
_geom_torsion_publ_flag
C7 N1 C1 C2 . . . . 7.6(2) no
C7 N1 C1 C6 . . . . -172.64(13) no
C1 N1 C7 O3 . . . . -2.8(2) no
C1 N1 C7 C8 . . . . 179.24(12) no
O1 N2 C3 C2 . . . . -1.05(19) no
O1 N2 C3 C4 . . . . 177.63(13) no
O2 N2 C3 C2 . . . . -179.85(14) no
O2 N2 C3 C4 . . . . -1.2(2) no
N1 C1 C2 C3 . . . . -179.31(13) no
C6 C1 C2 C3 . . . . 1.0(2) no
N1 C1 C6 C5 . . . . 179.86(13) no
C2 C1 C6 C5 . . . . -0.4(2) no
C1 C2 C3 N2 . . . . 177.89(12) no
C1 C2 C3 C4 . . . . -0.7(2) no
N2 C3 C4 C5 . . . . -178.69(13) no
C2 C3 C4 C5 . . . . -0.1(2) no
C3 C4 C5 C6 . . . . 0.7(2) no
C4 C5 C6 C1 . . . . -0.5(2) no
O3 C7 C8 C9 . . . . 163.67(13) no
O3 C7 C8 C13 . . . . -17.53(19) no
N1 C7 C8 C9 . . . . -18.36(19) no
N1 C7 C8 C13 . . . . 160.43(12) no
C7 C8 C9 O4 . . . . -2.03(19) no
C7 C8 C9 C10 . . . . 178.87(12) no
C13 C8 C9 O4 . . . . 179.19(12) no
C13 C8 C9 C10 . . . . 0.09(18) no
C7 C8 C13 C12 . . . . -178.94(13) no
C9 C8 C13 C12 . . . . -0.1(2) no
O4 C9 C10 C11 . . . . -179.40(13) no
C8 C9 C10 C11 . . . . -0.3(2) no
C9 C10 C11 C12 . . . . 0.5(2) no
C10 C11 C12 C13 . . . . -0.5(2) no
C11 C12 C13 C8 . . . . 0.3(2) no

loop_
_cod_related_entry_id
_cod_related_entry_database
_cod_related_entry_code
1 ChemSpider 420155
